data_2209564
loop_
_publ_author_name
'Han, Mina R.'
'Hashizume, Daisuke'
'Hara, Masahiko'

_publ_section_title 1-[(<i>E</i>)-3-<i>sec</i>-Butyl-4-(4'-ethoxy-3,5-diethylbiphenyl-4-yldiazenyl)phenoxy]hexadecane
_journal_coeditor_code IS2058
_journal_issue 7
_journal_name_full 'Acta Crystallographica Section E'
_journal_page_first o3001
_journal_page_last o3003
_journal_paper_doi 10.1107/S1600536806023270
_journal_volume 62
_journal_year 2006
_chemical_formula_iupac 'C44 H66 N2 O2'
_chemical_formula_moiety 'C44 H66 N2 O2'
_chemical_formula_sum 'C44 H66 N2 O2'
_chemical_formula_weight 654.99
_chemical_name_systematic
;
[(E)-3-sec-Butyl-4-(4'-Ethoxy-3,5-diethylbiphenyl-4-
yldiazenyl)phenoxy]hexadecane
;
_space_group_IT_number 14
_symmetry_cell_setting monoclinic
_symmetry_space_group_name_Hall '-P 2ybc'
_symmetry_space_group_name_H-M 'P 1 21/c 1'
_atom_sites_solution_hydrogens difmap
_atom_sites_solution_primary direct
_atom_sites_solution_secondary difmap
_cell_angle_alpha 90
_cell_angle_beta 104.3701(5)
_cell_angle_gamma 90
_cell_formula_units_Z 4
_cell_length_a 22.0464(3)
_cell_length_b 9.94460(10)
_cell_length_c 18.8628(3)
_cell_measurement_reflns_used 196669
_cell_measurement_temperature 90
_cell_measurement_theta_max 30.09
_cell_measurement_theta_min 0.95
_cell_volume 4006.14(9)
_computing_cell_refinement 'HKL2000 (Otwinowski & Minor, 1997)'
_computing_data_collection
;
CrystalClear SM (Rigaku/MSC Inc., 2005)
;
_computing_data_reduction HKL2000
_computing_molecular_graphics 'ORTEP-3 for Windows (Farrugia, 1997)'
_computing_publication_material SHELXL97
_computing_structure_refinement 'SHELXL97 (Sheldrick, 1997)'
_computing_structure_solution 'SIR97 (Altomare <i>et al.</i>,  1999)'
_diffrn_ambient_temperature 90
_diffrn_detector_area_resol_mean 28.5714
_diffrn_measured_fraction_theta_full 0.998
_diffrn_measured_fraction_theta_max 0.998
_diffrn_measurement_device_type 'Rigaku AFC-8 with Saturn 70 CCD'
_diffrn_measurement_method \w
_diffrn_radiation_monochromator confocal
_diffrn_radiation_source 'fine-focus rotating anode'
_diffrn_radiation_type MoK\a
_diffrn_radiation_wavelength 0.71073
_diffrn_reflns_av_R_equivalents 0.0253
_diffrn_reflns_av_sigmaI/netI 0.0348
_diffrn_reflns_limit_h_max 31
_diffrn_reflns_limit_h_min -31
_diffrn_reflns_limit_k_max 12
_diffrn_reflns_limit_k_min -14
_diffrn_reflns_limit_l_max 26
_diffrn_reflns_limit_l_min -26
_diffrn_reflns_number 22050
_diffrn_reflns_theta_full 30.09
_diffrn_reflns_theta_max 30.09
_diffrn_reflns_theta_min 0.95
_diffrn_standards_number 0
_exptl_absorpt_coefficient_mu 0.065
_exptl_absorpt_correction_type none
_exptl_crystal_colour orange
_exptl_crystal_density_diffrn 1.086
_exptl_crystal_density_method 'not measured'
_exptl_crystal_description needle
_exptl_crystal_F_000 1440
_exptl_crystal_size_max 0.40
_exptl_crystal_size_mid 0.15
_exptl_crystal_size_min 0.04
_refine_diff_density_max 0.297
_refine_diff_density_min -0.238
_refine_ls_extinction_method none
_refine_ls_goodness_of_fit_ref 1.026
_refine_ls_hydrogen_treatment constr
_refine_ls_matrix_type full
_refine_ls_number_parameters 480
_refine_ls_number_reflns 11745
_refine_ls_number_restraints 8
_refine_ls_restrained_S_all 1.036
_refine_ls_R_factor_all 0.0653
_refine_ls_R_factor_gt 0.0469
_refine_ls_shift/su_max 0.001
_refine_ls_shift/su_mean 0.000
_refine_ls_structure_factor_coef Fsqd
_refine_ls_weighting_details 'calc w=1/[\s^2^(Fo^2^)+(0.0566P)^2^+1.1001P] where P=(Fo^2^+2Fc^2^)/3'
_refine_ls_weighting_scheme calc
_refine_ls_wR_factor_gt 0.1154
_refine_ls_wR_factor_ref 0.1276
_reflns_number_gt 9044
_reflns_number_total 11745
_reflns_threshold_expression I>2\s(I)
_cod_data_source_file is2058.cif
_cod_data_source_block I
_cod_original_sg_symbol_H-M 'P 21/c'
_cod_database_code 2209564
_cod_database_fobs_code 2209564

loop_
_symmetry_equiv_pos_as_xyz
'x, y, z'
'-x, y+1/2, -z+1/2'
'-x, -y, -z'
'x, -y-1/2, z-1/2'

loop_
_atom_site_type_symbol
_atom_site_label
_atom_site_fract_x
_atom_site_fract_y
_atom_site_fract_z
_atom_site_U_iso_or_equiv
_atom_site_adp_type
_atom_site_calc_flag
_atom_site_refinement_flags
_atom_site_occupancy
_atom_site_disorder_assembly
_atom_site_disorder_group
O O1 0.48797(4) -0.58849(8) 0.09936(5) 0.03018(19) Uani d . 1 . .
O O2 0.20305(4) 0.87427(7) 0.18575(4) 0.02413(16) Uani d . 1 . .
N N1 0.30073(4) 0.29144(9) 0.16929(5) 0.02144(18) Uani d . 1 . .
N N2 0.29412(4) 0.38074(9) 0.12051(5) 0.02320(18) Uani d . 1 . .
C C1 0.32717(5) 0.16792(11) 0.15298(6) 0.0210(2) Uani d . 1 . .
C C2 0.32401(5) 0.11705(12) 0.08227(6) 0.0249(2) Uani d . 1 . .
C C3 0.35119(5) -0.00831(12) 0.07700(6) 0.0259(2) Uani d . 1 . .
H H3 0.3489 -0.0440 0.0297 0.031 Uiso calc R 1 . .
C C4 0.38144(5) -0.08351(11) 0.13790(6) 0.0222(2) Uani d . 1 . .
C C5 0.38342(5) -0.03007(11) 0.20713(6) 0.0222(2) Uani d . 1 . .
H H5 0.4039 -0.0795 0.2494 0.027 Uiso calc R 1 . .
C C6 0.35633(5) 0.09321(11) 0.21575(6) 0.0211(2) Uani d . 1 . .
C C7 0.26959(5) 0.50414(10) 0.13928(6) 0.0206(2) Uani d . 1 . .
C C8 0.26390(5) 0.53615(10) 0.20979(5) 0.01994(19) Uani d . 1 A .
H H8 0.2752 0.4712 0.2477 0.024 Uiso calc R 1 . .
C C9 0.24219(5) 0.66067(10) 0.22508(5) 0.01884(19) Uani d . 1 . .
C C10 0.22477(5) 0.75423(10) 0.16714(6) 0.02012(19) Uani d . 1 A .
C C11 0.23007(5) 0.72306(11) 0.09700(6) 0.0235(2) Uani d . 1 . .
H H11 0.2178 0.7865 0.0585 0.028 Uiso calc R 1 A .
C C12 0.25347(5) 0.59834(11) 0.08381(6) 0.0241(2) Uani d . 1 A .
H H12 0.2584 0.5776 0.0364 0.029 Uiso calc R 1 . .
C C13 0.40949(5) -0.21641(11) 0.12933(6) 0.0226(2) Uani d . 1 . .
C C14 0.43510(5) -0.24328(11) 0.06968(6) 0.0249(2) Uani d . 1 . .
H H14 0.4349 -0.1747 0.0346 0.030 Uiso calc R 1 . .
C C15 0.46055(5) -0.36748(11) 0.06085(6) 0.0266(2) Uani d . 1 . .
H H15 0.4775 -0.3836 0.0200 0.032 Uiso calc R 1 . .
C C16 0.46132(5) -0.46893(11) 0.11205(6) 0.0248(2) Uani d . 1 . .
C C17 0.43635(5) -0.44503(11) 0.17172(6) 0.0257(2) Uani d . 1 . .
H H17 0.4368 -0.5137 0.2069 0.031 Uiso calc R 1 . .
C C18 0.41060(5) -0.31958(11) 0.17955(6) 0.0245(2) Uani d . 1 . .
H H18 0.3934 -0.3040 0.2202 0.029 Uiso calc R 1 . .
C C19 0.29157(7) 0.18548(14) 0.01156(6) 0.0389(3) Uani d . 1 . .
H H19A 0.2563 0.2398 0.0199 0.047 Uiso calc R 1 . .
H H19B 0.2739 0.1160 -0.0254 0.047 Uiso calc R 1 . .
C C20 0.33487(8) 0.27638(19) -0.01873(8) 0.0593(5) Uani d . 1 . .
H H20A 0.3494 0.3506 0.0154 0.089 Uiso calc R 1 . .
H H20B 0.3121 0.3127 -0.0662 0.089 Uiso calc R 1 . .
H H20C 0.3709 0.2243 -0.0249 0.089 Uiso calc R 1 . .
C C21 0.36090(5) 0.14751(11) 0.29189(6) 0.0240(2) Uani d . 1 . .
H H21A 0.3755 0.0748 0.3279 0.029 Uiso calc R 1 . .
H H21B 0.3186 0.1750 0.2956 0.029 Uiso calc R 1 . .
C C22 0.40526(5) 0.26742(12) 0.31147(6) 0.0276(2) Uani d . 1 . .
H H22A 0.4464 0.2431 0.3044 0.041 Uiso calc R 1 . .
H H22B 0.4095 0.2923 0.3627 0.041 Uiso calc R 1 . .
H H22C 0.3883 0.3438 0.2799 0.041 Uiso calc R 1 . .
C C23A 0.23920(5) 0.70218(10) 0.30157(5) 0.0213(2) Uani d PD 0.633(2) A 1
H H23A 0.2041 0.7679 0.2966 0.026 Uiso calc PR 0.633(2) A 1
C C24A 0.22535(11) 0.5822(2) 0.34673(11) 0.0231(5) Uani d PD 0.633(2) A 1
H H24A 0.2607 0.5195 0.3560 0.035 Uiso calc PR 0.633(2) A 1
H H24B 0.1874 0.5360 0.3195 0.035 Uiso calc PR 0.633(2) A 1
H H24C 0.2190 0.6147 0.3934 0.035 Uiso calc PR 0.633(2) A 1
C C25A 0.29958(13) 0.7743(2) 0.33929(13) 0.0294(6) Uani d PD 0.633(2) A 1
H H25A 0.3341 0.7080 0.3504 0.035 Uiso calc PR 0.633(2) A 1
H H25B 0.3095 0.8415 0.3051 0.035 Uiso calc PR 0.633(2) A 1
C C26A 0.29641(10) 0.8451(2) 0.40982(10) 0.0352(4) Uani d PD 0.633(2) A 1
H H26A 0.2598 0.9043 0.4004 0.053 Uiso calc PR 0.633(2) A 1
H H26B 0.3345 0.8985 0.4279 0.053 Uiso calc PR 0.633(2) A 1
H H26C 0.2930 0.7780 0.4467 0.053 Uiso calc PR 0.633(2) A 1
C C23B 0.23920(5) 0.70218(10) 0.30157(5) 0.0213(2) Uani d PD 0.367(2) A 2
H H23B 0.1992 0.7526 0.2972 0.026 Uiso calc PR 0.367(2) A 2
C C24B 0.2934(2) 0.7996(4) 0.3325(3) 0.0231(5) Uani d PD 0.367(2) A 2
H H24D 0.3334 0.7529 0.3372 0.035 Uiso calc PR 0.367(2) A 2
H H24E 0.2905 0.8316 0.3807 0.035 Uiso calc PR 0.367(2) A 2
H H24F 0.2909 0.8763 0.2993 0.035 Uiso calc PR 0.367(2) A 2
C C25B 0.2401(2) 0.5870(6) 0.3539(2) 0.0294(6) Uani d PD 0.367(2) A 2
H H25C 0.2820 0.5447 0.3653 0.035 Uiso calc PR 0.367(2) A 2
H H25D 0.2092 0.5186 0.3298 0.035 Uiso calc PR 0.367(2) A 2
C C26B 0.22500(18) 0.6307(4) 0.42520(16) 0.0352(4) Uani d PD 0.367(2) A 2
H H26D 0.2619 0.6733 0.4571 0.053 Uiso calc PR 0.367(2) A 2
H H26E 0.2131 0.5519 0.4499 0.053 Uiso calc PR 0.367(2) A 2
H H26F 0.1902 0.6951 0.4144 0.053 Uiso calc PR 0.367(2) A 2
C C27 0.47893(6) -0.70248(11) 0.14211(7) 0.0277(2) Uani d . 1 . .
H H27A 0.4337 -0.7166 0.1380 0.033 Uiso calc R 1 . .
H H27B 0.5002 -0.6880 0.1943 0.033 Uiso calc R 1 . .
C C28 0.50640(6) -0.82329(12) 0.11272(8) 0.0351(3) Uani d . 1 . .
H H28A 0.4842 -0.8380 0.0615 0.053 Uiso calc R 1 . .
H H28B 0.5019 -0.9029 0.1416 0.053 Uiso calc R 1 . .
H H28C 0.5509 -0.8073 0.1160 0.053 Uiso calc R 1 . .
C C29 0.18237(5) 0.97371(10) 0.12989(6) 0.0231(2) Uani d . 1 . .
H H29A 0.1462 0.9399 0.0919 0.028 Uiso calc R 1 . .
H H29B 0.2165 0.9967 0.1064 0.028 Uiso calc R 1 . .
C C30 0.16379(5) 1.09560(10) 0.16766(6) 0.0231(2) Uani d . 1 . .
H H30A 0.2010 1.1290 0.2044 0.028 Uiso calc R 1 . .
H H30B 0.1322 1.0683 0.1940 0.028 Uiso calc R 1 . .
C C31 0.13712(5) 1.20958(11) 0.11515(6) 0.0240(2) Uani d . 1 . .
H H31A 0.1002 1.1766 0.0779 0.029 Uiso calc R 1 . .
H H31B 0.1689 1.2392 0.0896 0.029 Uiso calc R 1 . .
C C32 0.11792(5) 1.32890(10) 0.15587(6) 0.0231(2) Uani d . 1 . .
H H32A 0.0858 1.2984 0.1808 0.028 Uiso calc R 1 . .
H H32B 0.1548 1.3589 0.1941 0.028 Uiso calc R 1 . .
C C33 0.09208(5) 1.44853(11) 0.10725(6) 0.0244(2) Uani d . 1 . .
H H33A 0.0554 1.4190 0.0685 0.029 Uiso calc R 1 . .
H H33B 0.1244 1.4810 0.0831 0.029 Uiso calc R 1 . .
C C34 0.07244(5) 1.56413(10) 0.14997(6) 0.0225(2) Uani d . 1 . .
H H34A 0.0405 1.5309 0.1744 0.027 Uiso calc R 1 . .
H H34B 0.1092 1.5935 0.1886 0.027 Uiso calc R 1 . .
C C35 0.04595(5) 1.68515(11) 0.10270(6) 0.0245(2) Uani d . 1 . .
H H35A 0.0087 1.6564 0.0646 0.029 Uiso calc R 1 . .
H H35B 0.0776 1.7179 0.0777 0.029 Uiso calc R 1 . .
C C36 0.02748(5) 1.80060(10) 0.14650(6) 0.0231(2) Uani d . 1 . .
H H36A -0.0018 1.7660 0.1744 0.028 Uiso calc R 1 . .
H H36B 0.0654 1.8335 0.1822 0.028 Uiso calc R 1 . .
C C37 -0.00332(5) 1.91822(11) 0.09927(6) 0.0252(2) Uani d . 1 . .
H H37A -0.0413 1.8854 0.0636 0.030 Uiso calc R 1 . .
H H37B 0.0259 1.9528 0.0713 0.030 Uiso calc R 1 . .
C C38 -0.02167(5) 2.03365(11) 0.14336(6) 0.0240(2) Uani d . 1 . .
H H38A -0.0516 1.9995 0.1705 0.029 Uiso calc R 1 . .
H H38B 0.0161 2.0651 0.1798 0.029 Uiso calc R 1 . .
C C39 -0.05115(6) 2.15227(11) 0.09626(6) 0.0287(2) Uani d . 1 . .
H H39A -0.0896 2.1213 0.0607 0.034 Uiso calc R 1 . .
H H39B -0.0217 2.1847 0.0681 0.034 Uiso calc R 1 . .
C C40 -0.06787(5) 2.26915(11) 0.14038(6) 0.0244(2) Uani d . 1 . .
H H40A -0.0979 2.2370 0.1679 0.029 Uiso calc R 1 . .
H H40B -0.0296 2.2991 0.1765 0.029 Uiso calc R 1 . .
C C41 -0.09642(6) 2.38893(12) 0.09338(6) 0.0304(3) Uani d . 1 . .
H H41A -0.0662 2.4214 0.0662 0.036 Uiso calc R 1 . .
H H41B -0.1345 2.3588 0.0570 0.036 Uiso calc R 1 . .
C C42 -0.11359(5) 2.50518(11) 0.13719(6) 0.0244(2) Uani d . 1 . .
H H42A -0.0759 2.5327 0.1750 0.029 Uiso calc R 1 . .
H H42B -0.1453 2.4739 0.1626 0.029 Uiso calc R 1 . .
C C43 -0.13937(6) 2.62694(11) 0.09028(6) 0.0297(2) Uani d . 1 . .
H H43A -0.1776 2.6000 0.0532 0.036 Uiso calc R 1 . .
H H43B -0.1081 2.6571 0.0640 0.036 Uiso calc R 1 . .
C C44 -0.15508(6) 2.74415(12) 0.13477(7) 0.0336(3) Uani d . 1 . .
H H44A -0.1889 2.7178 0.1571 0.050 Uiso calc R 1 . .
H H44B -0.1685 2.8216 0.1025 0.050 Uiso calc R 1 . .
H H44C -0.1179 2.7684 0.1732 0.050 Uiso calc R 1 . .

loop_
_atom_site_aniso_label
_atom_site_aniso_U_11
_atom_site_aniso_U_22
_atom_site_aniso_U_33
_atom_site_aniso_U_12
_atom_site_aniso_U_13
_atom_site_aniso_U_23
O1 0.0414(5) 0.0171(4) 0.0387(5) 0.0057(3) 0.0226(4) 0.0007(3)
O2 0.0349(4) 0.0171(4) 0.0215(3) 0.0088(3) 0.0091(3) 0.0043(3)
N1 0.0237(4) 0.0192(4) 0.0215(4) 0.0031(3) 0.0059(3) -0.0023(3)
N2 0.0295(4) 0.0198(4) 0.0217(4) 0.0023(4) 0.0088(3) -0.0022(3)
C1 0.0230(5) 0.0189(5) 0.0220(5) 0.0023(4) 0.0077(4) -0.0035(4)
C2 0.0268(5) 0.0255(5) 0.0213(5) 0.0059(4) 0.0040(4) -0.0044(4)
C3 0.0292(5) 0.0259(6) 0.0220(5) 0.0057(4) 0.0052(4) -0.0064(4)
C4 0.0232(5) 0.0197(5) 0.0253(5) 0.0010(4) 0.0088(4) -0.0031(4)
C5 0.0258(5) 0.0196(5) 0.0228(5) 0.0023(4) 0.0092(4) -0.0002(4)
C6 0.0246(5) 0.0191(5) 0.0215(5) -0.0003(4) 0.0094(4) -0.0024(4)
C7 0.0244(5) 0.0179(5) 0.0201(4) 0.0017(4) 0.0067(4) -0.0015(4)
C8 0.0240(5) 0.0183(5) 0.0182(4) 0.0028(4) 0.0065(4) 0.0017(4)
C9 0.0223(4) 0.0175(5) 0.0176(4) 0.0022(4) 0.0065(3) 0.0005(4)
C10 0.0237(5) 0.0158(5) 0.0214(5) 0.0025(4) 0.0066(4) 0.0015(4)
C11 0.0315(5) 0.0205(5) 0.0184(4) 0.0024(4) 0.0059(4) 0.0034(4)
C12 0.0329(5) 0.0224(5) 0.0179(4) 0.0007(4) 0.0082(4) -0.0009(4)
C13 0.0238(5) 0.0189(5) 0.0259(5) 0.0023(4) 0.0080(4) -0.0042(4)
C14 0.0314(5) 0.0210(5) 0.0243(5) 0.0040(4) 0.0105(4) 0.0000(4)
C15 0.0331(6) 0.0229(5) 0.0277(5) 0.0035(4) 0.0149(4) -0.0022(4)
C16 0.0281(5) 0.0177(5) 0.0312(5) 0.0016(4) 0.0124(4) -0.0032(4)
C17 0.0311(5) 0.0193(5) 0.0299(5) 0.0004(4) 0.0139(4) 0.0004(4)
C18 0.0275(5) 0.0220(5) 0.0274(5) 0.0000(4) 0.0128(4) -0.0037(4)
C19 0.0529(8) 0.0383(7) 0.0200(5) 0.0236(6) -0.0017(5) -0.0078(5)
C20 0.0770(11) 0.0789(12) 0.0307(7) 0.0465(10) 0.0297(7) 0.0243(8)
C21 0.0332(5) 0.0210(5) 0.0202(5) 0.0032(4) 0.0110(4) -0.0003(4)
C22 0.0335(6) 0.0281(6) 0.0213(5) 0.0000(5) 0.0072(4) -0.0034(4)
C23A 0.0288(5) 0.0186(5) 0.0183(4) 0.0046(4) 0.0090(4) 0.0007(4)
C24A 0.0340(11) 0.0188(8) 0.0182(8) 0.0050(8) 0.0098(8) 0.0040(6)
C25A 0.0313(10) 0.0325(12) 0.0227(10) 0.0014(9) 0.0037(7) -0.0016(9)
C26A 0.0471(10) 0.0355(9) 0.0223(7) 0.0020(8) 0.0071(7) -0.0071(7)
C23B 0.0288(5) 0.0186(5) 0.0183(4) 0.0046(4) 0.0090(4) 0.0007(4)
C24B 0.0340(11) 0.0188(8) 0.0182(8) 0.0050(8) 0.0098(8) 0.0040(6)
C25B 0.0313(10) 0.0325(12) 0.0227(10) 0.0014(9) 0.0037(7) -0.0016(9)
C26B 0.0471(10) 0.0355(9) 0.0223(7) 0.0020(8) 0.0071(7) -0.0071(7)
C27 0.0312(5) 0.0192(5) 0.0349(6) 0.0009(4) 0.0124(5) 0.0009(4)
C28 0.0400(7) 0.0205(6) 0.0478(7) 0.0047(5) 0.0164(6) -0.0001(5)
C29 0.0293(5) 0.0172(5) 0.0226(5) 0.0044(4) 0.0060(4) 0.0047(4)
C30 0.0289(5) 0.0167(5) 0.0238(5) 0.0044(4) 0.0065(4) 0.0032(4)
C31 0.0294(5) 0.0175(5) 0.0246(5) 0.0050(4) 0.0057(4) 0.0039(4)
C32 0.0287(5) 0.0167(5) 0.0236(5) 0.0038(4) 0.0058(4) 0.0025(4)
C33 0.0322(5) 0.0170(5) 0.0237(5) 0.0051(4) 0.0065(4) 0.0029(4)
C34 0.0279(5) 0.0167(5) 0.0224(5) 0.0038(4) 0.0054(4) 0.0018(4)
C35 0.0324(5) 0.0179(5) 0.0225(5) 0.0059(4) 0.0055(4) 0.0025(4)
C36 0.0297(5) 0.0173(5) 0.0215(5) 0.0047(4) 0.0050(4) 0.0019(4)
C37 0.0344(6) 0.0188(5) 0.0218(5) 0.0068(4) 0.0061(4) 0.0009(4)
C38 0.0312(5) 0.0180(5) 0.0225(5) 0.0052(4) 0.0059(4) 0.0010(4)
C39 0.0411(6) 0.0212(5) 0.0225(5) 0.0111(5) 0.0056(5) 0.0012(4)
C40 0.0317(5) 0.0195(5) 0.0213(5) 0.0064(4) 0.0055(4) 0.0004(4)
C41 0.0453(7) 0.0217(5) 0.0219(5) 0.0128(5) 0.0043(5) -0.0003(4)
C42 0.0294(5) 0.0195(5) 0.0233(5) 0.0054(4) 0.0047(4) -0.0015(4)
C43 0.0394(6) 0.0212(5) 0.0253(5) 0.0099(5) 0.0022(5) -0.0022(4)
C44 0.0400(6) 0.0230(6) 0.0343(6) 0.0106(5) 0.0023(5) -0.0056(5)

loop_
_atom_type_symbol
_atom_type_description
_atom_type_scat_dispersion_real
_atom_type_scat_dispersion_imag
_atom_type_scat_source
C C 0.0033 0.0016 'International Tables Vol C Tables 4.2.6.8 and 6.1.1.4'
H H 0.0000 0.0000 'International Tables Vol C Tables 4.2.6.8 and 6.1.1.4'
N N 0.0061 0.0033 'International Tables Vol C Tables 4.2.6.8 and 6.1.1.4'
O O 0.0106 0.0060 'International Tables Vol C Tables 4.2.6.8 and 6.1.1.4'

loop_
_geom_angle_atom_site_label_1
_geom_angle_atom_site_label_2
_geom_angle_atom_site_label_3
_geom_angle
_geom_angle_publ_flag
C16 O1 C27 117.47(8) no
C10 O2 C29 118.82(8) yes
N2 N1 C1 115.39(8) yes
N1 N2 C7 114.11(8) no
C6 C1 C2 120.64(9) no
C6 C1 N1 113.48(9) no
C2 C1 N1 125.85(9) yes
C3 C2 C1 117.73(10) no
C3 C2 C19 117.18(10) no
C1 C2 C19 125.06(10) no
C4 C3 C2 123.09(10) no
C4 C3 H3 118.5 no
C2 C3 H3 118.5 no
C3 C4 C5 117.55(10) no
C3 C4 C13 120.98(9) no
C5 C4 C13 121.46(10) no
C6 C5 C4 121.91(10) no
C6 C5 H5 119.0 no
C4 C5 H5 119.0 no
C5 C6 C1 119.06(9) no
C5 C6 C21 119.73(9) no
C1 C6 C21 121.16(9) no
C12 C7 C8 119.78(9) no
C12 C7 N2 116.01(9) yes
C8 C7 N2 124.15(9) no
C9 C8 C7 121.17(9) no
C9 C8 H8 119.4 no
C7 C8 H8 119.4 no
C8 C9 C10 117.99(9) no
C8 C9 C23A 122.71(9) no
C10 C9 C23A 119.23(9) no
O2 C10 C11 123.86(9) yes
O2 C10 C9 114.97(9) no
C11 C10 C9 121.16(9) no
C12 C11 C10 119.45(9) no
C12 C11 H11 120.3 no
C10 C11 H11 120.3 no
C7 C12 C11 120.41(10) no
C7 C12 H12 119.8 no
C11 C12 H12 119.8 no
C18 C13 C14 117.53(10) no
C18 C13 C4 121.28(9) no
C14 C13 C4 121.19(10) no
C15 C14 C13 121.48(10) no
C15 C14 H14 119.3 no
C13 C14 H14 119.3 no
C14 C15 C16 119.88(10) no
C14 C15 H15 120.1 no
C16 C15 H15 120.1 no
O1 C16 C17 124.16(10) yes
O1 C16 C15 115.97(9) no
C17 C16 C15 119.87(10) no
C16 C17 C18 119.49(10) no
C16 C17 H17 120.3 no
C18 C17 H17 120.3 no
C13 C18 C17 121.76(10) no
C13 C18 H18 119.1 no
C17 C18 H18 119.1 no
C2 C19 C20 113.25(12) no
C2 C19 H19A 108.9 no
C20 C19 H19A 108.9 no
C2 C19 H19B 108.9 no
C20 C19 H19B 108.9 no
H19A C19 H19B 107.7 no
C19 C20 H20A 109.5 no
C19 C20 H20B 109.5 no
H20A C20 H20B 109.5 no
C19 C20 H20C 109.5 no
H20A C20 H20C 109.5 no
H20B C20 H20C 109.5 no
C6 C21 C22 113.29(9) no
C6 C21 H21A 108.9 no
C22 C21 H21A 108.9 no
C6 C21 H21B 108.9 no
C22 C21 H21B 108.9 no
H21A C21 H21B 107.7 no
C21 C22 H22A 109.5 no
C21 C22 H22B 109.5 no
H22A C22 H22B 109.5 no
C21 C22 H22C 109.5 no
H22A C22 H22C 109.5 no
H22B C22 H22C 109.5 no
C9 C23A C25A 109.44(13) no
C9 C23A C24A 112.11(11) no
C25A C23A C24A 112.13(13) no
C9 C23A H23A 107.6 no
C25A C23A H23A 107.6 no
C24A C23A H23A 107.6 no
C26A C25A C23A 113.7(2) no
H24D C24B H24E 109.5 no
H24D C24B H24F 109.5 no
H24E C24B H24F 109.5 no
C26B C25B H25C 109.0 no
C26B C25B H25D 109.0 no
H25C C25B H25D 107.8 no
C25B C26B H26D 109.5 no
C25B C26B H26E 109.5 no
H26D C26B H26E 109.5 no
C25B C26B H26F 109.5 no
H26D C26B H26F 109.5 no
H26E C26B H26F 109.5 no
O1 C27 C28 107.34(9) no
O1 C27 H27A 110.2 no
C28 C27 H27A 110.2 no
O1 C27 H27B 110.2 no
C28 C27 H27B 110.2 no
H27A C27 H27B 108.5 no
C27 C28 H28A 109.5 no
C27 C28 H28B 109.5 no
H28A C28 H28B 109.5 no
C27 C28 H28C 109.5 no
H28A C28 H28C 109.5 no
H28B C28 H28C 109.5 no
O2 C29 C30 106.28(8) no
O2 C29 H29A 110.5 no
C30 C29 H29A 110.5 no
O2 C29 H29B 110.5 no
C30 C29 H29B 110.5 no
H29A C29 H29B 108.7 no
C29 C30 C31 113.31(9) no
C29 C30 H30A 108.9 no
C31 C30 H30A 108.9 no
C29 C30 H30B 108.9 no
C31 C30 H30B 108.9 no
H30A C30 H30B 107.7 no
C30 C31 C32 111.16(9) no
C30 C31 H31A 109.4 no
C32 C31 H31A 109.4 no
C30 C31 H31B 109.4 no
C32 C31 H31B 109.4 no
H31A C31 H31B 108.0 no
C33 C32 C31 114.35(9) no
C33 C32 H32A 108.7 no
C31 C32 H32A 108.7 no
C33 C32 H32B 108.7 no
C31 C32 H32B 108.7 no
H32A C32 H32B 107.6 no
C32 C33 C34 112.51(9) no
C32 C33 H33A 109.1 no
C34 C33 H33A 109.1 no
C32 C33 H33B 109.1 no
C34 C33 H33B 109.1 no
H33A C33 H33B 107.8 no
C35 C34 C33 113.77(9) no
C35 C34 H34A 108.8 no
C33 C34 H34A 108.8 no
C35 C34 H34B 108.8 no
C33 C34 H34B 108.8 no
H34A C34 H34B 107.7 no
C34 C35 C36 113.05(9) no
C34 C35 H35A 109.0 no
C36 C35 H35A 109.0 no
C34 C35 H35B 109.0 no
C36 C35 H35B 109.0 no
H35A C35 H35B 107.8 no
C37 C36 C35 113.61(9) no
C37 C36 H36A 108.8 no
C35 C36 H36A 108.8 no
C37 C36 H36B 108.8 no
C35 C36 H36B 108.8 no
H36A C36 H36B 107.7 no
C36 C37 C38 113.43(9) no
C36 C37 H37A 108.9 no
C38 C37 H37A 108.9 no
C36 C37 H37B 108.9 no
C38 C37 H37B 108.9 no
H37A C37 H37B 107.7 no
C39 C38 C37 113.36(9) no
C39 C38 H38A 108.9 no
C37 C38 H38A 108.9 no
C39 C38 H38B 108.9 no
C37 C38 H38B 108.9 no
H38A C38 H38B 107.7 no
C38 C39 C40 113.43(9) no
C38 C39 H39A 108.9 no
C40 C39 H39A 108.9 no
C38 C39 H39B 108.9 no
C40 C39 H39B 108.9 no
H39A C39 H39B 107.7 no
C41 C40 C39 113.49(9) no
C41 C40 H40A 108.9 no
C39 C40 H40A 108.9 no
C41 C40 H40B 108.9 no
C39 C40 H40B 108.9 no
H40A C40 H40B 107.7 no
C42 C41 C40 113.59(9) no
C42 C41 H41A 108.8 no
C40 C41 H41A 108.8 no
C42 C41 H41B 108.8 no
C40 C41 H41B 108.8 no
H41A C41 H41B 107.7 no
C41 C42 C43 113.28(9) no
C41 C42 H42A 108.9 no
C43 C42 H42A 108.9 no
C41 C42 H42B 108.9 no
C43 C42 H42B 108.9 no
H42A C42 H42B 107.7 no
C42 C43 C44 112.99(10) no
C42 C43 H43A 109.0 no
C44 C43 H43A 109.0 no
C42 C43 H43B 109.0 no
C44 C43 H43B 109.0 no
H43A C43 H43B 107.8 no
C43 C44 H44A 109.5 no
C43 C44 H44B 109.5 no
H44A C44 H44B 109.5 no
C43 C44 H44C 109.5 no
H44A C44 H44C 109.5 no
H44B C44 H44C 109.5 no

loop_
_geom_bond_atom_site_label_1
_geom_bond_atom_site_label_2
_geom_bond_distance
_geom_bond_publ_flag
O1 C16 1.3734(13) yes
O1 C27 1.4334(14) yes
O2 C10 1.3642(12) yes
O2 C29 1.4344(12) yes
N1 N2 1.2610(12) yes
N1 C1 1.4255(13) yes
N2 C7 1.4209(13) yes
C1 C6 1.4105(14) no
C1 C2 1.4120(14) no
C2 C3 1.3973(15) no
C2 C19 1.5100(16) no
C3 C4 1.3940(15) no
C3 H3 0.9500 no
C4 C5 1.4005(14) no
C4 C13 1.4848(14) yes
C5 C6 1.3908(14) no
C5 H5 0.9500 no
C6 C21 1.5141(14) no
C7 C12 1.3836(15) no
C7 C8 1.4031(14) no
C8 C9 1.3836(14) no
C8 H8 0.9500 no
C9 C10 1.4140(14) no
C9 C23A 1.5178(14) no
C10 C11 1.3918(14) no
C11 C12 1.3892(15) no
C11 H11 0.9500 no
C12 H12 0.9500 no
C13 C18 1.3926(15) no
C13 C14 1.4040(15) no
C14 C15 1.3837(15) no
C14 H14 0.9500 no
C15 C16 1.3939(16) no
C15 H15 0.9500 no
C16 C17 1.3906(15) no
C17 C18 1.3936(15) no
C17 H17 0.9500 no
C18 H18 0.9500 no
C19 C20 1.525(2) no
C19 H19A 0.9900 no
C19 H19B 0.9900 no
C20 H20A 0.9800 no
C20 H20B 0.9800 no
C20 H20C 0.9800 no
C21 C22 1.5282(16) no
C21 H21A 0.9900 no
C21 H21B 0.9900 no
C22 H22A 0.9800 no
C22 H22B 0.9800 no
C22 H22C 0.9800 no
C23A C25A 1.524(3) no
C23A C24A 1.540(2) no
C23A H23A 1.0000 no
C24A H24A 0.9800 no
C24A H24B 0.9800 no
C24A H24C 0.9800 no
C25A C26A 1.522(2) no
C25A H25A 0.9900 no
C25A H25B 0.9900 no
C26A H26A 0.9800 no
C26A H26B 0.9800 no
C26A H26C 0.9800 no
C24B H24D 0.9800 no
C24B H24E 0.9800 no
C24B H24F 0.9800 no
C25B C26B 1.527(3) no
C25B H25C 0.9900 no
C25B H25D 0.9900 no
C26B H26D 0.9800 no
C26B H26E 0.9800 no
C26B H26F 0.9800 no
C27 C28 1.5114(16) no
C27 H27A 0.9900 no
C27 H27B 0.9900 no
C28 H28A 0.9800 no
C28 H28B 0.9800 no
C28 H28C 0.9800 no
C29 C30 1.5130(15) no
C29 H29A 0.9900 no
C29 H29B 0.9900 no
C30 C31 1.5240(14) no
C30 H30A 0.9900 no
C30 H30B 0.9900 no
C31 C32 1.5292(15) no
C31 H31A 0.9900 no
C31 H31B 0.9900 no
C32 C33 1.5236(14) no
C32 H32A 0.9900 no
C32 H32B 0.9900 no
C33 C34 1.5269(15) no
C33 H33A 0.9900 no
C33 H33B 0.9900 no
C34 C35 1.5251(14) no
C34 H34A 0.9900 no
C34 H34B 0.9900 no
C35 C36 1.5276(15) no
C35 H35A 0.9900 no
C35 H35B 0.9900 no
C36 C37 1.5241(14) no
C36 H36A 0.9900 no
C36 H36B 0.9900 no
C37 C38 1.5297(15) no
C37 H37A 0.9900 no
C37 H37B 0.9900 no
C38 C39 1.5221(15) no
C38 H38A 0.9900 no
C38 H38B 0.9900 no
C39 C40 1.5270(15) no
C39 H39A 0.9900 no
C39 H39B 0.9900 no
C40 C41 1.5245(15) no
C40 H40A 0.9900 no
C40 H40B 0.9900 no
C41 C42 1.5224(15) no
C41 H41A 0.9900 no
C41 H41B 0.9900 no
C42 C43 1.5240(15) no
C42 H42A 0.9900 no
C42 H42B 0.9900 no
C43 C44 1.5256(16) no
C43 H43A 0.9900 no
C43 H43B 0.9900 no
C44 H44A 0.9800 no
C44 H44B 0.9800 no
C44 H44C 0.9800 no

loop_
_geom_torsion_atom_site_label_1
_geom_torsion_atom_site_label_2
_geom_torsion_atom_site_label_3
_geom_torsion_atom_site_label_4
_geom_torsion
_geom_torsion_publ_flag
C1 N1 N2 C7 -178.05(8) yes
N2 N1 C1 C6 156.32(9) yes
N2 N1 C1 C2 -26.08(15) no
C6 C1 C2 C3 -0.63(16) no
N1 C1 C2 C3 -178.08(10) no
C6 C1 C2 C19 177.20(12) no
N1 C1 C2 C19 -0.25(19) no
C1 C2 C3 C4 -0.68(17) no
C19 C2 C3 C4 -178.67(12) no
C2 C3 C4 C5 0.94(17) no
C2 C3 C4 C13 179.90(10) no
C3 C4 C5 C6 0.12(16) no
C13 C4 C5 C6 -178.84(10) no
C4 C5 C6 C1 -1.37(16) no
C4 C5 C6 C21 -178.86(10) no
C2 C1 C6 C5 1.62(16) no
N1 C1 C6 C5 179.37(9) no
C2 C1 C6 C21 179.07(10) no
N1 C1 C6 C21 -3.18(14) no
N1 N2 C7 C12 -171.40(10) yes
N1 N2 C7 C8 11.61(15) no
C12 C7 C8 C9 0.19(16) no
N2 C7 C8 C9 177.07(9) no
C7 C8 C9 C10 1.11(15) no
C7 C8 C9 C23A -176.08(10) no
C29 O2 C10 C11 2.10(15) no
C29 O2 C10 C9 -178.00(9) yes
C8 C9 C10 O2 179.21(9) no
C23A C9 C10 O2 -3.50(14) no
C8 C9 C10 C11 -0.89(15) no
C23A C9 C10 C11 176.41(10) no
O2 C10 C11 C12 179.25(10) no
C9 C10 C11 C12 -0.65(16) no
C8 C7 C12 C11 -1.77(16) no
N2 C7 C12 C11 -178.90(10) no
C10 C11 C12 C7 1.99(16) no
C3 C4 C13 C18 -146.73(11) yes
C5 C4 C13 C18 32.19(15) no
C3 C4 C13 C14 32.38(16) no
C5 C4 C13 C14 -148.69(11) yes
C18 C13 C14 C15 0.01(16) no
C4 C13 C14 C15 -179.13(10) no
C13 C14 C15 C16 -0.26(17) no
C27 O1 C16 C17 12.25(16) no
C27 O1 C16 C15 -168.18(10) no
C14 C15 C16 O1 -179.43(10) no
C14 C15 C16 C17 0.16(17) no
O1 C16 C17 C18 179.73(10) no
C15 C16 C17 C18 0.18(17) no
C14 C13 C18 C17 0.34(16) no
C4 C13 C18 C17 179.48(10) no
C16 C17 C18 C13 -0.43(17) no
C3 C2 C19 C20 -90.18(14) no
C1 C2 C19 C20 91.98(15) no
C5 C6 C21 C22 108.44(11) no
C1 C6 C21 C22 -68.99(13) no
C8 C9 C23A C25A 92.27(15) no
C10 C9 C23A C25A -84.89(14) no
C8 C9 C23A C24A -32.80(16) no
C10 C9 C23A C24A 150.04(13) no
C9 C23A C25A C26A 168.18(15) no
C24A C23A C25A C26A -66.8(2) no
C16 O1 C27 C28 174.10(10) no
C10 O2 C29 C30 -177.81(9) no
O2 C29 C30 C31 -176.92(9) no
C29 C30 C31 C32 178.85(9) no
C30 C31 C32 C33 178.70(9) no
C31 C32 C33 C34 178.96(9) no
C32 C33 C34 C35 -179.62(9) no
C33 C34 C35 C36 -179.13(9) no
C34 C35 C36 C37 -175.90(9) no
C35 C36 C37 C38 -179.93(10) no
C36 C37 C38 C39 178.76(10) no
C37 C38 C39 C40 -178.43(10) no
C38 C39 C40 C41 179.06(10) no
C39 C40 C41 C42 179.56(10) no
C40 C41 C42 C43 177.41(10) no
C41 C42 C43 C44 -178.70(11) no
